data_7134566
loop_
_publ_author_name
'Jia, Xiaoni'
'Kan, Yuanmeng'
'Li, Wenguang'
'Kong, Weiguang'
'Gao, Wenchao'
'Chen, Ming'
'Ye, Long-Wu'
'Li, Ting'

_publ_section_title
;
 Gold-catalyzed ligand-controlled annulation for the construction of
 indoles and furoindoles
;
_journal_issue 51
_journal_name_full 'Chemical Communications'
_journal_page_first 9294
_journal_page_last 9297
_journal_paper_doi 10.1039/D5CC02328A
_journal_volume 61
_journal_year 2025
_chemical_absolute_configuration rm
_chemical_formula_moiety 'C24 H18 Br N O4 S'
_chemical_formula_sum 'C24 H18 Br N O4 S'
_chemical_formula_weight 496.36
_space_group_crystal_system orthorhombic
_space_group_IT_number 33
_space_group_name_Hall 'P 2c -2n'
_space_group_name_H-M_alt 'P n a 21'
_atom_sites_solution_hydrogens geom
_atom_sites_solution_primary iterative
_audit_creation_date 2024-09-30
_audit_creation_method
;
Olex2 1.2
(compiled 2018.05.29 svn.r3508 for OlexSys, GUI svn.r5506)
;
_audit_update_record
;
2025-04-08 deposited with the CCDC.	2025-05-19 downloaded from the CCDC.
;
_cell_angle_alpha 90
_cell_angle_beta 90
_cell_angle_gamma 90
_cell_formula_units_Z 4
_cell_length_a 19.4774(3)
_cell_length_b 19.8681(3)
_cell_length_c 5.66262(13)
_cell_measurement_reflns_used 4454
_cell_measurement_temperature 293(2)
_cell_measurement_theta_max 70.7160
_cell_measurement_theta_min 4.4390
_cell_volume 2191.31(7)
_computing_cell_refinement 'CrysAlisPro 1.171.42.102a (Rigaku OD, 2023)'
_computing_data_collection 'CrysAlisPro 1.171.42.102a (Rigaku OD, 2023)'
_computing_data_reduction 'CrysAlisPro 1.171.42.102a (Rigaku OD, 2023)'
_computing_molecular_graphics 'Olex2 (Dolomanov et al., 2009)'
_computing_publication_material 'Olex2 (Dolomanov et al., 2009)'
_computing_structure_refinement 'ShelXL (Sheldrick, 2015)'
_computing_structure_solution
;
Superflip (Palatinus & Chapuis, 2007;Palatinus & van der Lee, 2008;
Palatinus et al., 2012)
;
_diffrn_ambient_temperature 293(2)
_diffrn_detector 'CCD plate'
_diffrn_detector_area_resol_mean 16.2312
_diffrn_detector_type Eos
_diffrn_measured_fraction_theta_full 1.000
_diffrn_measured_fraction_theta_max 1.000
_diffrn_measurement_details
;
List of Runs (angles in degrees, time in seconds):

  # Type    Start    End  Width  t~exp~   \w     \q     \k     \f   Frames
#--------------------------------------------------------------------------
  1  \w   -102.00 -15.00   1.00    1.00    --  -33.50 -57.00  30.00   87
  2  \w    -44.00  34.00   1.00    1.00    --  -33.50  57.00  90.00   78
  3  \w    -47.00  36.00   1.00    1.00    --  -33.50  37.00-180.00   83
  4  \w    -18.00  11.00   1.00    1.00    --   36.47 -77.00  90.00   29
  5  \w     64.00 110.00   1.00    1.00    --   36.47 178.00 -30.00   46
  6  \w     32.00  73.00   1.00    1.00    --   36.47 -99.00 -90.00   41
  7  \w     47.00 108.00   1.00    1.00    --   36.47  19.00  30.00   61
  8  \w     72.00 104.00   1.00    1.00    --   36.47 178.00 150.00   32
  9  \w     35.00  64.00   1.00    1.00    --   36.47 -77.00  90.00   29
 10  \w     61.00  86.00   1.00    1.00    --   36.47 178.00 -90.00   25
 11  \w    127.00 162.00   1.00    3.50    --  108.00  45.00-120.00   35
 12  \w    122.00 154.00   1.00    3.50    --  108.00 111.00 120.00   32
 13  \w     38.00 128.00   1.00    3.50    --  108.00 -45.00 120.00   90
 14  \w     39.00 123.00   1.00    3.50    --  108.00 -45.00 -30.00   84
 15  \w    120.00 177.00   1.00    3.50    --  108.00  77.00  60.00   57
 16  \w     57.00 108.00   1.00    3.50    --  108.00-111.00 150.00   51
 17  \w     75.00 101.00   1.00    3.50    --  108.00 -94.00 -90.00   26
 18  \w     83.00 172.00   1.00    3.50    --  108.00  30.00 150.00   89
 19  \w    -73.00 -47.00   1.00    1.00    --  -33.50 -57.00  90.00   26
 20  \w     61.00  86.00   1.00    1.00    --   36.47 178.00 120.00   25
 21  \w    133.00 159.00   1.00    3.50    --  108.00  61.00 -60.00   26
 22  \w     89.00 115.00   1.00    3.50    --  108.00  61.00 -60.00   26
 23  \w     12.00  37.00   1.00    1.00    --  -33.50  37.00   0.00   25
;
_diffrn_measurement_device 'four-circle diffractometer'
_diffrn_measurement_device_type 'Xcalibur, Eos, Gemini'
_diffrn_measurement_method '\w scans'
_diffrn_orient_matrix_type 'CrysAlisPro convention (1999,Acta A55,543-557)'
_diffrn_orient_matrix_UB_11 0.0745739000
_diffrn_orient_matrix_UB_12 0.0171338000
_diffrn_orient_matrix_UB_13 0.0679862000
_diffrn_orient_matrix_UB_21 0.0132769000
_diffrn_orient_matrix_UB_22 -0.0745960000
_diffrn_orient_matrix_UB_23 0.0586396000
_diffrn_orient_matrix_UB_31 0.0227589000
_diffrn_orient_matrix_UB_32 -0.0125076000
_diffrn_orient_matrix_UB_33 -0.2567759000
_diffrn_radiation_monochromator graphite
_diffrn_radiation_probe x-ray
_diffrn_radiation_type CuK\a
_diffrn_radiation_wavelength 1.54184
_diffrn_reflns_av_R_equivalents 0.0403
_diffrn_reflns_av_unetI/netI 0.0375
_diffrn_reflns_Laue_measured_fraction_full 1.000
_diffrn_reflns_Laue_measured_fraction_max 1.000
_diffrn_reflns_limit_h_max 23
_diffrn_reflns_limit_h_min -19
_diffrn_reflns_limit_k_max 23
_diffrn_reflns_limit_k_min -23
_diffrn_reflns_limit_l_max 4
_diffrn_reflns_limit_l_min -6
_diffrn_reflns_number 9493
_diffrn_reflns_point_group_measured_fraction_full 0.777
_diffrn_reflns_point_group_measured_fraction_max 0.777
_diffrn_reflns_theta_full 67.067
_diffrn_reflns_theta_max 67.066
_diffrn_reflns_theta_min 4.451
_diffrn_source 'fine-focus sealed X-ray tube'
_diffrn_source_type 'Enhance (Cu) X-ray Source'
_exptl_absorpt_coefficient_mu 3.711
_exptl_absorpt_correction_T_max 1.00000
_exptl_absorpt_correction_T_min 0.71090
_exptl_absorpt_correction_type multi-scan
_exptl_absorpt_process_details
;
CrysAlisPro 1.171.42.102a (Rigaku Oxford Diffraction, 2023)
Empirical absorption correction using spherical harmonics,
implemented in SCALE3 ABSPACK scaling algorithm.
;
_exptl_crystal_colour yellow
_exptl_crystal_colour_primary yellow
_exptl_crystal_density_diffrn 1.505
_exptl_crystal_description block
_exptl_crystal_F_000 1008
_exptl_crystal_size_max 0.17
_exptl_crystal_size_mid 0.12
_exptl_crystal_size_min 0.1
_refine_diff_density_max 0.248
_refine_diff_density_min -0.488
_refine_diff_density_rms 0.069
_refine_ls_abs_structure_details
;
 Flack x determined using 707 quotients [(I+)-(I-)]/[(I+)+(I-)]
 (Parsons, Flack and Wagner, Acta Cryst. B69 (2013) 249-259).
;
_refine_ls_abs_structure_Flack -0.02(2)
_refine_ls_extinction_method none
_refine_ls_goodness_of_fit_ref 1.051
_refine_ls_hydrogen_treatment constr
_refine_ls_matrix_type full
_refine_ls_number_parameters 282
_refine_ls_number_reflns 3040
_refine_ls_number_restraints 1
_refine_ls_restrained_S_all 1.050
_refine_ls_R_factor_all 0.0479
_refine_ls_R_factor_gt 0.0433
_refine_ls_shift/su_max 0.000
_refine_ls_shift/su_mean 0.000
_refine_ls_structure_factor_coef Fsqd
_refine_ls_weighting_details 'w=1/[\s^2^(Fo^2^)+(0.0704P)^2^+0.3212P] where P=(Fo^2^+2Fc^2^)/3'
_refine_ls_weighting_scheme calc
_refine_ls_wR_factor_gt 0.1146
_refine_ls_wR_factor_ref 0.1203
_reflns_Friedel_coverage 0.399
_reflns_Friedel_fraction_full 0.498
_reflns_Friedel_fraction_max 0.498
_reflns_number_gt 2759
_reflns_number_total 3040
_reflns_threshold_expression 'I > 2\s(I)'
_cod_data_source_file d5cc02328a2.cif
_cod_data_source_block 202409120_auto
_cod_depositor_comments 'Adding full bibliography for 7134566--7134567.cif.'
_cod_database_code 7134566
_shelx_shelxl_version_number 2014/7
_chemical_oxdiff_formula C28H31O6N3S1
_shelx_space_group_comment
;
The symmetry employed for this shelxl refinement is uniquely defined
by the following loop, which should always be used as a source of
symmetry information in preference to the above space-group names.
They are only intended as comments.
;
_shelx_estimated_absorpt_t_max 0.708
_shelx_estimated_absorpt_t_min 0.571
_reflns_odcompleteness_completeness 99.87
_reflns_odcompleteness_iscentric 1
_reflns_odcompleteness_theta 66.97
_olex2_refinement_description
;
1. Fixed Uiso
 At 1.2 times of:
  All C(H) groups
 At 1.5 times of:
  All C(H,H,H) groups
2.a Aromatic/amide H refined with riding coordinates:
 C2(H2), C3(H3), C5(H5), C6(H6), C8(H8), C10(H10), C11(H11), C16(H16),
 C19(H19), C20(H20), C22(H22), C23(H23)
2.b Idealised Me refined as rotating group:
 C7(H7A,H7B,H7C), C24(H24A,H24B,H24C)
;
_olex2_submission_special_instructions 'No special instructions were received'
_oxdiff_exptl_absorpt_empirical_details
;
Empirical correction (ABSPACK) includes:
- Absorption correction using spherical harmonics
- Frame scaling
;
_oxdiff_exptl_absorpt_empirical_full_max 1.306
_oxdiff_exptl_absorpt_empirical_full_min 0.823

loop_
_space_group_symop_operation_xyz
'x, y, z'
'-x, -y, z+1/2'
'-x+1/2, y+1/2, z+1/2'
'x+1/2, -y+1/2, z'

loop_
_atom_site_label
_atom_site_type_symbol
_atom_site_fract_x
_atom_site_fract_y
_atom_site_fract_z
_atom_site_U_iso_or_equiv
_atom_site_adp_type
_atom_site_occupancy
_atom_site_site_symmetry_order
_atom_site_calc_flag
_atom_site_refinement_flags_posn
_atom_site_refinement_flags_adp
_atom_site_refinement_flags_occupancy
_atom_site_disorder_assembly
_atom_site_disorder_group
Br1 Br 0.95099(3) 0.18130(4) 0.63946(19) 0.0753(3) Uani 1 1 d . . . . .
S1 S 0.67644(7) 0.32611(6) -0.0640(3) 0.0463(3) Uani 1 1 d . . . . .
O1 O 0.7351(2) 0.3375(2) -0.2057(9) 0.0609(11) Uani 1 1 d . . . . .
O2 O 0.6123(2) 0.3111(2) -0.1693(9) 0.0620(12) Uani 1 1 d . . . . .
O3 O 0.53786(19) 0.17632(19) 0.2848(10) 0.0586(12) Uani 1 1 d . . . . .
O4 O 0.6561(3) 0.1437(2) 0.7761(9) 0.0799(16) Uani 1 1 d . . . . .
N1 N 0.69571(18) 0.25960(18) 0.1113(9) 0.0403(9) Uani 1 1 d . . . . .
C1 C 0.6665(3) 0.3929(2) 0.1353(13) 0.0499(13) Uani 1 1 d . . . . .
C2 C 0.6074(4) 0.3973(3) 0.2640(19) 0.086(3) Uani 1 1 d . . . . .
H2 H 0.5727 0.3655 0.2454 0.103 Uiso 1 1 calc R . . . .
C3 C 0.5997(5) 0.4502(4) 0.424(2) 0.096(3) Uani 1 1 d . . . . .
H3 H 0.5599 0.4536 0.5131 0.115 Uiso 1 1 calc R . . . .
C4 C 0.6514(5) 0.4977(3) 0.4498(16) 0.079(2) Uani 1 1 d . . . . .
C5 C 0.7093(4) 0.4916(3) 0.3185(16) 0.0699(19) Uani 1 1 d . . . . .
H5 H 0.7438 0.5237 0.3354 0.084 Uiso 1 1 calc R . . . .
C6 C 0.7190(3) 0.4396(3) 0.1609(16) 0.0605(16) Uani 1 1 d . . . . .
H6 H 0.7594 0.4359 0.0744 0.073 Uiso 1 1 calc R . . . .
C7 C 0.6406(6) 0.5532(4) 0.629(2) 0.117(4) Uani 1 1 d . . . . .
H7A H 0.6024 0.5806 0.5817 0.175 Uiso 1 1 calc GR . . . .
H7B H 0.6812 0.5804 0.6386 0.175 Uiso 1 1 calc GR . . . .
H7C H 0.6312 0.5337 0.7809 0.175 Uiso 1 1 calc GR . . . .
C8 C 0.8083(3) 0.1820(2) 0.5318(12) 0.0446(12) Uani 1 1 d . . . . .
H8 H 0.8035 0.1511 0.6541 0.054 Uiso 1 1 calc R . . . .
C9 C 0.8712(3) 0.2094(3) 0.4726(12) 0.0496(14) Uani 1 1 d . . . . .
C10 C 0.8789(3) 0.2563(3) 0.2958(13) 0.0577(16) Uani 1 1 d . . . . .
H10 H 0.9222 0.2738 0.2649 0.069 Uiso 1 1 calc R . . . .
C11 C 0.8237(2) 0.2779(3) 0.1630(14) 0.0549(15) Uani 1 1 d . . . . .
H11 H 0.8289 0.3095 0.0430 0.066 Uiso 1 1 calc R . . . .
C12 C 0.7600(2) 0.2502(2) 0.2174(10) 0.0407(12) Uani 1 1 d . . . . .
C13 C 0.7521(2) 0.2033(2) 0.3976(10) 0.0385(11) Uani 1 1 d . . . . .
C14 C 0.6814(2) 0.1828(2) 0.3997(10) 0.0358(11) Uani 1 1 d . . . . .
C15 C 0.6484(2) 0.2177(2) 0.2296(10) 0.0379(11) Uani 1 1 d . . . . .
C16 C 0.5761(2) 0.2080(3) 0.1608(14) 0.0505(13) Uani 1 1 d . . . . .
H16 H 0.5600 0.2265 0.0205 0.061 Uiso 1 1 calc R . . . .
C17 C 0.6531(3) 0.1317(2) 0.5671(10) 0.0424(12) Uani 1 1 d . . . . .
C18 C 0.6287(2) 0.0656(2) 0.4791(10) 0.0375(11) Uani 1 1 d . . . . .
C19 C 0.6487(3) 0.0403(2) 0.2638(11) 0.0458(12) Uani 1 1 d . . . . .
H19 H 0.6758 0.0663 0.1639 0.055 Uiso 1 1 calc R . . . .
C20 C 0.6288(3) -0.0235(3) 0.1952(11) 0.0512(14) Uani 1 1 d . . . . .
H20 H 0.6440 -0.0406 0.0514 0.061 Uiso 1 1 calc R . . . .
C21 C 0.5868(3) -0.0624(2) 0.3365(11) 0.0465(13) Uani 1 1 d . . . . .
C22 C 0.5661(3) -0.0363(3) 0.5510(12) 0.0483(13) Uani 1 1 d . . . . .
H22 H 0.5374 -0.0616 0.6476 0.058 Uiso 1 1 calc R . . . .
C23 C 0.5872(2) 0.0260(2) 0.6243(12) 0.0459(12) Uani 1 1 d . . . . .
H23 H 0.5739 0.0420 0.7716 0.055 Uiso 1 1 calc R . . . .
C24 C 0.5637(4) -0.1308(3) 0.2522(15) 0.0645(18) Uani 1 1 d . . . . .
H24A H 0.5413 -0.1541 0.3791 0.097 Uiso 1 1 calc GR . . . .
H24B H 0.6029 -0.1562 0.2009 0.097 Uiso 1 1 calc GR . . . .
H24C H 0.5323 -0.1255 0.1229 0.097 Uiso 1 1 calc GR . . . .

loop_
_atom_site_aniso_label
_atom_site_aniso_U_11
_atom_site_aniso_U_22
_atom_site_aniso_U_33
_atom_site_aniso_U_23
_atom_site_aniso_U_13
_atom_site_aniso_U_12
Br1 0.0473(3) 0.0795(4) 0.0991(7) -0.0075(5) -0.0232(4) 0.0111(3)
S1 0.0506(7) 0.0438(6) 0.0446(8) 0.0047(6) -0.0055(6) -0.0073(5)
O1 0.076(3) 0.060(2) 0.047(3) 0.008(2) 0.008(2) -0.006(2)
O2 0.069(3) 0.058(2) 0.059(3) 0.011(2) -0.022(2) -0.0057(18)
O3 0.0362(18) 0.063(2) 0.076(4) 0.009(2) 0.006(2) -0.0049(16)
O4 0.132(5) 0.068(3) 0.040(3) -0.010(2) 0.015(3) -0.041(3)
N1 0.0388(19) 0.0407(18) 0.041(3) -0.002(2) -0.004(2) -0.0097(15)
C1 0.053(3) 0.041(2) 0.056(4) 0.008(3) -0.002(3) -0.0048(19)
C2 0.078(4) 0.062(4) 0.119(8) -0.012(4) 0.032(5) -0.013(3)
C3 0.101(6) 0.075(4) 0.113(8) -0.022(5) 0.036(6) 0.002(4)
C4 0.117(6) 0.051(3) 0.068(5) -0.002(4) -0.015(5) 0.008(3)
C5 0.073(4) 0.058(3) 0.079(5) -0.011(4) -0.017(4) -0.003(3)
C6 0.055(3) 0.050(3) 0.077(5) -0.006(3) -0.007(4) -0.008(2)
C7 0.174(10) 0.069(4) 0.107(8) -0.028(6) -0.019(9) 0.020(5)
C8 0.046(3) 0.039(2) 0.050(3) -0.002(2) -0.002(2) -0.0019(19)
C9 0.034(2) 0.054(3) 0.060(4) -0.010(3) -0.016(3) 0.005(2)
C10 0.034(2) 0.065(3) 0.074(5) -0.006(3) -0.001(3) -0.014(2)
C11 0.041(2) 0.056(3) 0.068(4) 0.001(3) 0.002(3) -0.012(2)
C12 0.036(2) 0.0372(19) 0.048(3) -0.008(2) 0.004(2) -0.0019(18)
C13 0.038(2) 0.035(2) 0.042(3) -0.008(2) -0.003(2) -0.0036(17)
C14 0.040(2) 0.035(2) 0.033(3) -0.010(2) 0.005(2) -0.0064(16)
C15 0.035(2) 0.035(2) 0.043(3) -0.009(2) -0.002(2) -0.0045(17)
C16 0.037(2) 0.053(3) 0.062(4) 0.002(3) -0.003(3) -0.005(2)
C17 0.050(3) 0.042(2) 0.035(3) -0.007(2) 0.006(2) -0.006(2)
C18 0.036(2) 0.038(2) 0.038(3) -0.003(2) 0.000(2) -0.0011(18)
C19 0.051(3) 0.043(2) 0.042(3) -0.004(2) 0.008(3) -0.009(2)
C20 0.068(3) 0.048(3) 0.037(3) -0.008(2) 0.000(3) 0.000(2)
C21 0.050(3) 0.039(2) 0.050(3) 0.001(2) -0.019(3) -0.004(2)
C22 0.045(3) 0.048(3) 0.052(4) 0.003(3) 0.004(2) -0.009(2)
C23 0.043(2) 0.051(2) 0.044(3) 0.000(3) 0.008(3) -0.0061(19)
C24 0.076(4) 0.041(2) 0.077(5) -0.002(3) -0.024(4) -0.006(3)

loop_
_atom_type_symbol
_atom_type_description
_atom_type_scat_dispersion_real
_atom_type_scat_dispersion_imag
_atom_type_scat_source
C C 0.0181 0.0091 'International Tables Vol C Tables 4.2.6.8 and 6.1.1.4'
H H 0.0000 0.0000 'International Tables Vol C Tables 4.2.6.8 and 6.1.1.4'
Br Br -0.6763 1.2805 'International Tables Vol C Tables 4.2.6.8 and 6.1.1.4'
N N 0.0311 0.0180 'International Tables Vol C Tables 4.2.6.8 and 6.1.1.4'
O O 0.0492 0.0322 'International Tables Vol C Tables 4.2.6.8 and 6.1.1.4'
S S 0.3331 0.5567 'International Tables Vol C Tables 4.2.6.8 and 6.1.1.4'

loop_
_geom_angle_atom_site_label_1
_geom_angle_atom_site_label_2
_geom_angle_atom_site_label_3
_geom_angle
_geom_angle_site_symmetry_1
_geom_angle_site_symmetry_3
_geom_angle_publ_flag
O1 S1 O2 120.5(3) . . ?
O1 S1 N1 106.2(2) . . ?
O1 S1 C1 109.5(3) . . ?
O2 S1 N1 106.1(2) . . ?
O2 S1 C1 109.4(3) . . ?
N1 S1 C1 103.8(3) . . ?
C12 N1 S1 123.6(3) . . ?
C12 N1 C15 107.5(4) . . ?
C15 N1 S1 126.4(3) . . ?
C2 C1 S1 119.0(5) . . ?
C2 C1 C6 121.6(7) . . ?
C6 C1 S1 119.4(5) . . ?
C1 C2 H2 120.5 . . ?
C1 C2 C3 118.9(7) . . ?
C3 C2 H2 120.5 . . ?
C2 C3 H3 119.8 . . ?
C4 C3 C2 120.3(8) . . ?
C4 C3 H3 119.8 . . ?
C3 C4 C7 117.8(9) . . ?
C5 C4 C3 119.0(7) . . ?
C5 C4 C7 123.2(8) . . ?
C4 C5 H5 118.9 . . ?
C4 C5 C6 122.3(6) . . ?
C6 C5 H5 118.9 . . ?
C1 C6 H6 121.0 . . ?
C5 C6 C1 118.0(7) . . ?
C5 C6 H6 121.0 . . ?
C4 C7 H7A 109.5 . . ?
C4 C7 H7B 109.5 . . ?
C4 C7 H7C 109.5 . . ?
H7A C7 H7B 109.5 . . ?
H7A C7 H7C 109.5 . . ?
H7B C7 H7C 109.5 . . ?
C9 C8 H8 121.9 . . ?
C9 C8 C13 116.3(6) . . ?
C13 C8 H8 121.9 . . ?
C8 C9 Br1 119.2(5) . . ?
C10 C9 Br1 118.2(4) . . ?
C10 C9 C8 122.6(5) . . ?
C9 C10 H10 119.2 . . ?
C9 C10 C11 121.6(5) . . ?
C11 C10 H10 119.2 . . ?
C10 C11 H11 121.6 . . ?
C10 C11 C12 116.8(6) . . ?
C12 C11 H11 121.6 . . ?
C11 C12 N1 130.4(5) . . ?
C13 C12 N1 107.8(4) . . ?
C13 C12 C11 121.7(5) . . ?
C8 C13 C14 131.3(5) . . ?
C12 C13 C8 121.1(5) . . ?
C12 C13 C14 107.6(4) . . ?
C13 C14 C17 123.5(5) . . ?
C15 C14 C13 107.8(4) . . ?
C15 C14 C17 128.7(5) . . ?
N1 C15 C16 125.1(5) . . ?
C14 C15 N1 109.2(4) . . ?
C14 C15 C16 125.3(5) . . ?
O3 C16 C15 120.4(6) . . ?
O3 C16 H16 119.8 . . ?
C15 C16 H16 119.8 . . ?
O4 C17 C14 118.0(5) . . ?
O4 C17 C18 121.3(5) . . ?
C18 C17 C14 120.5(5) . . ?
C19 C18 C17 122.0(5) . . ?
C19 C18 C23 118.7(5) . . ?
C23 C18 C17 119.2(5) . . ?
C18 C19 H19 119.8 . . ?
C18 C19 C20 120.3(5) . . ?
C20 C19 H19 119.8 . . ?
C19 C20 H20 119.4 . . ?
C21 C20 C19 121.1(6) . . ?
C21 C20 H20 119.4 . . ?
C20 C21 C24 119.8(6) . . ?
C22 C21 C20 118.2(5) . . ?
C22 C21 C24 122.0(6) . . ?
C21 C22 H22 119.4 . . ?
C23 C22 C21 121.2(5) . . ?
C23 C22 H22 119.4 . . ?
C18 C23 H23 119.8 . . ?
C22 C23 C18 120.4(6) . . ?
C22 C23 H23 119.8 . . ?
C21 C24 H24A 109.5 . . ?
C21 C24 H24B 109.5 . . ?
C21 C24 H24C 109.5 . . ?
H24A C24 H24B 109.5 . . ?
H24A C24 H24C 109.5 . . ?
H24B C24 H24C 109.5 . . ?

loop_
_geom_bond_atom_site_label_1
_geom_bond_atom_site_label_2
_geom_bond_distance
_geom_bond_site_symmetry_2
_geom_bond_publ_flag
Br1 C9 1.902(5) . ?
S1 O1 1.415(5) . ?
S1 O2 1.417(5) . ?
S1 N1 1.695(4) . ?
S1 C1 1.753(6) . ?
O3 C16 1.202(7) . ?
O4 C17 1.208(7) . ?
N1 C12 1.401(6) . ?
N1 C15 1.412(6) . ?
C1 C2 1.365(9) . ?
C1 C6 1.388(7) . ?
C2 H2 0.9300 . ?
C2 C3 1.395(12) . ?
C3 H3 0.9300 . ?
C3 C4 1.387(12) . ?
C4 C5 1.358(12) . ?
C4 C7 1.513(12) . ?
C5 H5 0.9300 . ?
C5 C6 1.378(10) . ?
C6 H6 0.9300 . ?
C7 H7A 0.9600 . ?
C7 H7B 0.9600 . ?
C7 H7C 0.9600 . ?
C8 H8 0.9300 . ?
C8 C9 1.383(8) . ?
C8 C13 1.397(8) . ?
C9 C10 1.375(9) . ?
C10 H10 0.9300 . ?
C10 C11 1.379(9) . ?
C11 H11 0.9300 . ?
C11 C12 1.393(7) . ?
C12 C13 1.389(8) . ?
C13 C14 1.436(7) . ?
C14 C15 1.350(8) . ?
C14 C17 1.495(7) . ?
C15 C16 1.473(7) . ?
C16 H16 0.9300 . ?
C17 C18 1.482(6) . ?
C18 C19 1.376(8) . ?
C18 C23 1.395(7) . ?
C19 H19 0.9300 . ?
C19 C20 1.382(7) . ?
C20 H20 0.9300 . ?
C20 C21 1.381(8) . ?
C21 C22 1.380(9) . ?
C21 C24 1.509(7) . ?
C22 H22 0.9300 . ?
C22 C23 1.369(7) . ?
C23 H23 0.9300 . ?
C24 H24A 0.9600 . ?
C24 H24B 0.9600 . ?
C24 H24C 0.9600 . ?

loop_
_geom_torsion_atom_site_label_1
_geom_torsion_atom_site_label_2
_geom_torsion_atom_site_label_3
_geom_torsion_atom_site_label_4
_geom_torsion
_geom_torsion_site_symmetry_1
_geom_torsion_site_symmetry_2
_geom_torsion_site_symmetry_3
_geom_torsion_site_symmetry_4
_geom_torsion_publ_flag
Br1 C9 C10 C11 178.4(5) . . . . ?
S1 N1 C12 C11 -19.0(8) . . . . ?
S1 N1 C12 C13 163.1(4) . . . . ?
S1 N1 C15 C14 -163.3(4) . . . . ?
S1 N1 C15 C16 22.9(8) . . . . ?
S1 C1 C2 C3 179.5(8) . . . . ?
S1 C1 C6 C5 179.8(5) . . . . ?
O1 S1 N1 C12 40.2(5) . . . . ?
O1 S1 N1 C15 -160.0(5) . . . . ?
O1 S1 C1 C2 170.1(6) . . . . ?
O1 S1 C1 C6 -10.7(6) . . . . ?
O2 S1 N1 C12 169.6(4) . . . . ?
O2 S1 N1 C15 -30.6(6) . . . . ?
O2 S1 C1 C2 36.0(7) . . . . ?
O2 S1 C1 C6 -144.8(5) . . . . ?
O4 C17 C18 C19 -154.0(7) . . . . ?
O4 C17 C18 C23 22.2(9) . . . . ?
N1 S1 C1 C2 -76.9(6) . . . . ?
N1 S1 C1 C6 102.3(5) . . . . ?
N1 C12 C13 C8 178.1(5) . . . . ?
N1 C12 C13 C14 0.8(5) . . . . ?
N1 C15 C16 O3 -173.0(5) . . . . ?
C1 S1 N1 C12 -75.1(5) . . . . ?
C1 S1 N1 C15 84.7(5) . . . . ?
C1 C2 C3 C4 0.4(15) . . . . ?
C2 C1 C6 C5 -1.0(11) . . . . ?
C2 C3 C4 C5 -0.3(14) . . . . ?
C2 C3 C4 C7 -178.9(10) . . . . ?
C3 C4 C5 C6 -0.4(12) . . . . ?
C4 C5 C6 C1 1.1(11) . . . . ?
C6 C1 C2 C3 0.3(13) . . . . ?
C7 C4 C5 C6 178.1(8) . . . . ?
C8 C9 C10 C11 -1.2(10) . . . . ?
C8 C13 C14 C15 -178.2(5) . . . . ?
C8 C13 C14 C17 2.0(8) . . . . ?
C9 C8 C13 C12 -0.8(8) . . . . ?
C9 C8 C13 C14 175.7(5) . . . . ?
C9 C10 C11 C12 0.2(10) . . . . ?
C10 C11 C12 N1 -177.3(5) . . . . ?
C10 C11 C12 C13 0.4(9) . . . . ?
C11 C12 C13 C8 -0.1(8) . . . . ?
C11 C12 C13 C14 -177.3(5) . . . . ?
C12 N1 C15 C14 -0.9(6) . . . . ?
C12 N1 C15 C16 -174.6(5) . . . . ?
C12 C13 C14 C15 -1.4(6) . . . . ?
C12 C13 C14 C17 178.9(4) . . . . ?
C13 C8 C9 Br1 -178.1(4) . . . . ?
C13 C8 C9 C10 1.5(8) . . . . ?
C13 C14 C15 N1 1.4(6) . . . . ?
C13 C14 C15 C16 175.1(5) . . . . ?
C13 C14 C17 O4 61.4(8) . . . . ?
C13 C14 C17 C18 -112.6(6) . . . . ?
C14 C15 C16 O3 14.3(9) . . . . ?
C14 C17 C18 C19 19.9(8) . . . . ?
C14 C17 C18 C23 -164.0(5) . . . . ?
C15 N1 C12 C11 177.9(6) . . . . ?
C15 N1 C12 C13 0.0(5) . . . . ?
C15 C14 C17 O4 -118.3(7) . . . . ?
C15 C14 C17 C18 67.6(7) . . . . ?
C17 C14 C15 N1 -178.9(4) . . . . ?
C17 C14 C15 C16 -5.1(9) . . . . ?
C17 C18 C19 C20 175.3(5) . . . . ?
C17 C18 C23 C22 -177.5(5) . . . . ?
C18 C19 C20 C21 2.1(9) . . . . ?
C19 C18 C23 C22 -1.2(8) . . . . ?
C19 C20 C21 C22 -1.3(8) . . . . ?
C19 C20 C21 C24 177.6(5) . . . . ?
C20 C21 C22 C23 -0.8(8) . . . . ?
C21 C22 C23 C18 2.0(8) . . . . ?
C23 C18 C19 C20 -0.8(8) . . . . ?
C24 C21 C22 C23 -179.6(6) . . . . ?
